data_7206827
loop_
_publ_author_name
'Cui, Peipei'
'Dou, Jianmin'
'Sun, Di'
'Dai, Fangna'
'Wang, Suna'
'Sun, Daofeng'
'Wu, Qingyin'

_publ_section_title
;
 Reaction vessel- and concentration-induced supramolecular isomerism in
 layered lanthanide-organic frameworks
;
_journal_issue 23
_journal_name_full CrystEngComm
_journal_page_first 6968
_journal_paper_doi 10.1039/c1ce05839h
_journal_volume 13
_journal_year 2011
_chemical_formula_sum 'C96 H122 La2 N6 O22 S6'
_chemical_formula_weight 2182.18
_chemical_name_systematic
;
?
;
_space_group_IT_number 2
_symmetry_cell_setting triclinic
_symmetry_space_group_name_Hall '-P 1'
_symmetry_space_group_name_H-M 'P -1'
_atom_sites_solution_hydrogens geom
_atom_sites_solution_primary direct
_atom_sites_solution_secondary difmap
_audit_creation_method SHELXL-97
_cell_angle_alpha 113.754(2)
_cell_angle_beta 109.044(2)
_cell_angle_gamma 90.263(2)
_cell_formula_units_Z 1
_cell_length_a 12.668(2)
_cell_length_b 14.585(3)
_cell_length_c 17.323(3)
_cell_measurement_reflns_used 9429
_cell_measurement_temperature 298(2)
_cell_measurement_theta_max 54.641
_cell_measurement_theta_min 4.931
_cell_volume 2734.7(9)
_computing_cell_refinement 'Bruker SMART'
_computing_data_collection 'Bruker SMART (Bruker, 2001)'
_computing_data_reduction 'Bruker SAINT+ (Bruker, 2001)'
_computing_molecular_graphics 'Bruker SHELXTL (Bruker, 2001)'
_computing_publication_material 'Bruker SHELXTL'
_computing_structure_refinement 'SHELXL-97 (Sheldrick, 2008)'
_computing_structure_solution 'SHELXS-97 (Sheldrick, 2008)'
_diffrn_ambient_temperature 298(2)
_diffrn_measured_fraction_theta_full 0.987
_diffrn_measured_fraction_theta_max 0.987
_diffrn_measurement_device_type 'Bruker SMART APEXII'
_diffrn_measurement_method 'phi and omega scans'
_diffrn_radiation_monochromator graphite
_diffrn_radiation_source 'fine-focus sealed tube'
_diffrn_radiation_type MoK\a
_diffrn_radiation_wavelength 0.71073
_diffrn_reflns_av_R_equivalents 0.0197
_diffrn_reflns_av_sigmaI/netI 0.0313
_diffrn_reflns_limit_h_max 15
_diffrn_reflns_limit_h_min -14
_diffrn_reflns_limit_k_max 17
_diffrn_reflns_limit_k_min -17
_diffrn_reflns_limit_l_max 20
_diffrn_reflns_limit_l_min -20
_diffrn_reflns_number 19200
_diffrn_reflns_theta_full 25.00
_diffrn_reflns_theta_max 25.00
_diffrn_reflns_theta_min 2.47
_exptl_absorpt_coefficient_mu 0.951
_exptl_absorpt_correction_T_max 0.9109
_exptl_absorpt_correction_T_min 0.8705
_exptl_absorpt_correction_type multi-scan
_exptl_absorpt_process_details sadabs
_exptl_crystal_colour colorless
_exptl_crystal_density_diffrn 1.325
_exptl_crystal_density_method 'not measured'
_exptl_crystal_description block
_exptl_crystal_F_000 1126
_exptl_crystal_size_max 0.15
_exptl_crystal_size_mid 0.10
_exptl_crystal_size_min 0.10
_platon_squeeze_details
;
Disordered, independent solvent molecules
were eliminated from the refinement
using SQUEEZE/PLATON [Spek, A.L. (2003), J. Appl. Cryst. 36, 7-13].
;
_refine_diff_density_max 1.051
_refine_diff_density_min -0.313
_refine_diff_density_rms 0.100
_refine_ls_extinction_method none
_refine_ls_goodness_of_fit_ref 1.043
_refine_ls_hydrogen_treatment constr
_refine_ls_matrix_type full
_refine_ls_number_parameters 607
_refine_ls_number_reflns 9506
_refine_ls_number_restraints 0
_refine_ls_restrained_S_all 1.043
_refine_ls_R_factor_all 0.0446
_refine_ls_R_factor_gt 0.0379
_refine_ls_shift/su_max 0.002
_refine_ls_shift/su_mean 0.000
_refine_ls_structure_factor_coef Fsqd
_refine_ls_weighting_details 'calc w=1/[\s^2^(Fo^2^)+(0.0819P)^2^+0.0000P] where P=(Fo^2^+2Fc^2^)/3'
_refine_ls_weighting_scheme calc
_refine_ls_wR_factor_gt 0.1101
_refine_ls_wR_factor_ref 0.1152
_reflns_number_gt 8192
_reflns_number_total 9506
_reflns_threshold_expression >2sigma(I)
_cod_data_source_file c1ce05839h.txt
_cod_data_source_block p
_cod_original_sg_symbol_H-M P-1
_cod_database_code 7206827

loop_
_symmetry_equiv_pos_as_xyz
'x, y, z'
'-x, -y, -z'

loop_
_atom_site_label
_atom_site_type_symbol
_atom_site_fract_x
_atom_site_fract_y
_atom_site_fract_z
_atom_site_U_iso_or_equiv
_atom_site_adp_type
_atom_site_occupancy
_atom_site_symmetry_multiplicity
_atom_site_calc_flag
_atom_site_refinement_flags
La La 0.817283(15) 0.954903(13) 0.955284(12) 0.03820(9) Uani 1 1 d .
S1 S 0.88072(9) 1.31958(7) 1.18477(6) 0.0522(2) Uani 1 1 d .
S2 S 0.74813(8) 1.51803(7) 1.61738(6) 0.0463(2) Uani 1 1 d .
S3 S 0.71321(9) 0.75130(8) 1.11386(6) 0.0563(3) Uani 1 1 d .
C1 C 0.9278(3) 1.1695(2) 1.0215(2) 0.0370(7) Uani 1 1 d .
C01 C 0.270(2) 0.8370(10) 0.3476(15) 0.177(9) Uani 0.50 1 d P
H01A H 0.3387 0.8501 0.3426 0.213 Uiso 0.50 1 calc PR
C2 C 0.9790(3) 1.2771(2) 1.0572(2) 0.0367(7) Uani 1 1 d .
C02 C 0.0860(15) 0.7836(12) 0.2779(11) 0.136(6) Uani 0.50 1 d P
H02A H 0.0958 0.7223 0.2856 0.204 Uiso 0.50 1 calc PR
H02B H 0.0309 0.7682 0.2192 0.204 Uiso 0.50 1 calc PR
H02C H 0.0605 0.8298 0.3235 0.204 Uiso 0.50 1 calc PR
C3 C 1.0402(3) 1.3022(3) 1.0143(2) 0.0470(8) Uani 1 1 d .
H3A H 1.0538 1.2509 0.9667 0.056 Uiso 1 1 calc R
C03 C 0.1862(19) 0.8358(18) 0.2116(11) 0.219(13) Uani 0.50 1 d P
H03A H 0.2596 0.8596 0.2160 0.329 Uiso 0.50 1 calc PR
H03B H 0.1355 0.8821 0.2017 0.329 Uiso 0.50 1 calc PR
H03C H 0.1580 0.7699 0.1619 0.329 Uiso 0.50 1 calc PR
C4 C 1.0819(3) 1.4010(3) 1.0399(3) 0.0542(9) Uani 1 1 d .
H4A H 1.1201 1.4169 1.0081 0.065 Uiso 1 1 calc R
C5 C 1.0668(3) 1.4767(3) 1.1133(3) 0.0534(9) Uani 1 1 d .
H5A H 1.0958 1.5439 1.1318 0.064 Uiso 1 1 calc R
C6 C 1.0087(3) 1.4528(3) 1.1591(3) 0.0491(8) Uani 1 1 d .
H6A H 1.0013 1.5041 1.2098 0.059 Uiso 1 1 calc R
C7 C 0.9612(3) 1.3541(2) 1.1313(2) 0.0393(7) Uani 1 1 d .
C8 C 0.9204(3) 1.4299(3) 1.2927(2) 0.0529(9) Uani 1 1 d .
H8A H 1.0017 1.4419 1.3237 0.063 Uiso 1 1 calc R
H8B H 0.8987 1.4894 1.2833 0.063 Uiso 1 1 calc R
C9 C 0.8610(3) 1.4111(3) 1.3494(2) 0.0483(8) Uani 1 1 d .
C10 C 0.9155(3) 1.3698(3) 1.4088(2) 0.0489(9) Uani 1 1 d .
C11 C 1.0293(3) 1.3348(3) 1.4106(3) 0.0669(11) Uani 1 1 d .
H11A H 1.0347 1.3149 1.3522 0.100 Uiso 1 1 calc R
H11B H 1.0355 1.2782 1.4259 0.100 Uiso 1 1 calc R
H11C H 1.0892 1.3894 1.4550 0.100 Uiso 1 1 calc R
C12 C 0.8670(3) 1.3615(3) 1.4681(2) 0.0486(8) Uani 1 1 d .
C13 C 0.9293(4) 1.3250(3) 1.5372(3) 0.0694(11) Uani 1 1 d .
H13A H 1.0084 1.3322 1.5463 0.104 Uiso 1 1 calc R
H13B H 0.9005 1.2550 1.5165 0.104 Uiso 1 1 calc R
H13C H 0.9191 1.3646 1.5932 0.104 Uiso 1 1 calc R
C14 C 0.7591(3) 1.3896(3) 1.4621(2) 0.0473(8) Uani 1 1 d .
C15 C 0.7101(3) 1.3880(3) 1.5299(2) 0.0524(9) Uani 1 1 d .
H15A H 0.7424 1.3412 1.5546 0.063 Uiso 1 1 calc R
H15B H 0.6286 1.3683 1.5025 0.063 Uiso 1 1 calc R
C16 C 0.7023(3) 1.4261(3) 1.3992(2) 0.0522(9) Uani 1 1 d .
C17 C 0.5839(4) 1.4526(4) 1.3922(3) 0.0792(14) Uani 1 1 d .
H17A H 0.5643 1.4917 1.3578 0.119 Uiso 1 1 calc R
H17B H 0.5829 1.4914 1.4517 0.119 Uiso 1 1 calc R
H17C H 0.5303 1.3913 1.3628 0.119 Uiso 1 1 calc R
C18 C 0.7530(3) 1.4382(3) 1.3435(2) 0.0524(9) Uani 1 1 d .
C19 C 0.6957(4) 1.4852(5) 1.2782(3) 0.0855(16) Uani 1 1 d .
H19A H 0.6151 1.4698 1.2594 0.128 Uiso 1 1 calc R
H19B H 0.7177 1.4576 1.2263 0.128 Uiso 1 1 calc R
H19C H 0.7186 1.5574 1.3082 0.128 Uiso 1 1 calc R
C20 C 0.6948(3) 1.5148(2) 1.6988(2) 0.0385(7) Uani 1 1 d .
C21 C 0.6483(3) 1.4238(3) 1.6919(3) 0.0519(9) Uani 1 1 d .
H21A H 0.6451 1.3633 1.6435 0.062 Uiso 1 1 calc R
C22 C 0.6068(4) 1.4223(3) 1.7559(3) 0.0614(10) Uani 1 1 d .
H22A H 0.5752 1.3609 1.7498 0.074 Uiso 1 1 calc R
C23 C 0.6118(3) 1.5103(3) 1.8284(3) 0.0566(10) Uani 1 1 d .
H23A H 0.5841 1.5091 1.8716 0.068 Uiso 1 1 calc R
C24 C 0.6583(3) 1.6006(3) 1.8362(2) 0.0465(8) Uani 1 1 d .
H24A H 0.6619 1.6603 1.8855 0.056 Uiso 1 1 calc R
C25 C 0.6998(3) 1.6054(2) 1.7730(2) 0.0365(7) Uani 1 1 d .
C26 C 0.7463(3) 1.7069(3) 1.7864(2) 0.0414(7) Uani 1 1 d .
C27 C 0.8468(3) 0.9420(3) 1.1264(2) 0.0425(8) Uani 1 1 d .
C28 C 0.8483(3) 0.9398(3) 1.2125(2) 0.0486(8) Uani 1 1 d .
C29 C 0.9073(4) 1.0224(3) 1.2921(3) 0.0739(13) Uani 1 1 d .
H29A H 0.9431 1.0770 1.2903 0.089 Uiso 1 1 calc R
C30 C 0.9142(6) 1.0259(4) 1.3735(3) 0.0968(18) Uani 1 1 d .
H30A H 0.9563 1.0816 1.4266 0.116 Uiso 1 1 calc R
C31 C 0.8595(5) 0.9475(4) 1.3774(3) 0.0928(17) Uani 1 1 d .
H31A H 0.8622 0.9512 1.4329 0.111 Uiso 1 1 calc R
C32 C 0.8006(4) 0.8633(4) 1.2993(3) 0.0728(13) Uani 1 1 d .
H32A H 0.7658 0.8095 1.3027 0.087 Uiso 1 1 calc R
C33 C 0.7924(3) 0.8575(3) 1.2147(2) 0.0524(9) Uani 1 1 d .
C34 C 0.6505(4) 0.6736(3) 1.1540(3) 0.0644(11) Uani 1 1 d .
H34A H 0.7094 0.6507 1.1910 0.077 Uiso 1 1 calc R
H34B H 0.6081 0.7130 1.1900 0.077 Uiso 1 1 calc R
C35 C 0.5735(3) 0.5843(3) 1.0722(3) 0.0515(9) Uani 1 1 d .
C36 C 0.4592(3) 0.5905(3) 1.0357(3) 0.0535(9) Uani 1 1 d .
C37 C 0.4124(5) 0.6885(4) 1.0729(4) 0.0814(14) Uani 1 1 d .
H37A H 0.3590 0.6980 1.0237 0.122 Uiso 1 1 calc R
H37B H 0.4733 0.7447 1.1062 0.122 Uiso 1 1 calc R
H37C H 0.3755 0.6845 1.1121 0.122 Uiso 1 1 calc R
C38 C 0.6149(3) 0.4946(3) 1.0357(3) 0.0508(9) Uani 1 1 d .
C39 C 0.7395(3) 0.4893(4) 1.0694(4) 0.0756(13) Uani 1 1 d .
H39A H 0.7642 0.4599 1.0190 0.113 Uiso 1 1 calc R
H39B H 0.7528 0.4483 1.1022 0.113 Uiso 1 1 calc R
H39C H 0.7809 0.5565 1.1086 0.113 Uiso 1 1 calc R
C40 C 0.5862(5) 0.9176(4) 0.7608(3) 0.0858(15) Uani 1 1 d .
H40A H 0.5970 0.8501 0.7402 0.103 Uiso 1 1 calc R
C41 C 0.4720(7) 1.0399(6) 0.7367(6) 0.149(3) Uani 1 1 d .
H41A H 0.5358 1.0860 0.7864 0.223 Uiso 1 1 calc R
H41B H 0.4076 1.0435 0.7549 0.223 Uiso 1 1 calc R
H41C H 0.4553 1.0581 0.6870 0.223 Uiso 1 1 calc R
C42 C 0.4127(8) 0.8660(6) 0.6283(5) 0.187(4) Uani 1 1 d .
H42A H 0.4219 0.7991 0.6240 0.281 Uiso 1 1 calc R
H42B H 0.4206 0.8712 0.5768 0.281 Uiso 1 1 calc R
H42C H 0.3389 0.8789 0.6297 0.281 Uiso 1 1 calc R
C43 C 0.6001(4) 1.0797(4) 1.0151(4) 0.0739(13) Uani 1 1 d .
H43A H 0.5591 1.0850 0.9621 0.089 Uiso 1 1 calc R
C44 C 0.6589(6) 1.1450(5) 1.1734(4) 0.1064(19) Uani 1 1 d .
H44A H 0.7374 1.1502 1.1806 0.160 Uiso 1 1 calc R
H44B H 0.6351 1.0825 1.1735 0.160 Uiso 1 1 calc R
H44C H 0.6483 1.2010 1.2224 0.160 Uiso 1 1 calc R
C45 C 0.5173(5) 1.2206(4) 1.0908(5) 0.1025(19) Uani 1 1 d .
H45A H 0.4662 1.2031 1.0303 0.154 Uiso 1 1 calc R
H45B H 0.5601 1.2867 1.1148 0.154 Uiso 1 1 calc R
H45C H 0.4751 1.2209 1.1279 0.154 Uiso 1 1 calc R
N1 N 0.4974(4) 0.9394(3) 0.7096(3) 0.0888(13) Uani 1 1 d .
N01 N 0.1934(7) 0.8302(7) 0.2860(6) 0.076(3) Uani 0.50 1 d P
N2 N 0.5933(3) 1.1471(3) 1.0897(3) 0.0681(10) Uani 1 1 d .
O1 O 0.98849(19) 1.09956(16) 1.00310(16) 0.0442(5) Uani 1 1 d .
O01 O 0.2813(13) 0.8308(9) 0.4206(7) 0.184(6) Uani 0.50 1 d P
O2 O 0.8260(2) 1.14805(18) 1.00679(19) 0.0562(7) Uani 1 1 d .
O02 O 0.6742(7) 0.8085(10) 0.5091(7) 0.162(5) Uani 0.50 1 d P
O3 O 0.7950(3) 1.7132(2) 1.73663(19) 0.0669(8) Uani 1 1 d .
O4 O 0.7325(2) 1.78393(18) 1.84900(16) 0.0522(6) Uani 1 1 d .
O5 O 0.8960(2) 1.01912(18) 1.13001(16) 0.0506(6) Uani 1 1 d .
O6 O 0.7960(2) 0.86744(17) 1.05316(16) 0.0486(6) Uani 1 1 d .
O7 O 0.6539(3) 0.9760(2) 0.8310(2) 0.0823(10) Uani 1 1 d .
O8 O 0.6559(3) 1.0095(2) 1.0080(3) 0.0770(9) Uani 1 1 d .
O9 O 0.8783(2) 0.91345(19) 0.81896(16) 0.0553(6) Uani 1 1 d .
H9A H 0.9497 0.9206 0.8333 0.066 Uiso 1 1 d R
H9B H 0.8602 0.8496 0.7884 0.066 Uiso 1 1 d R

loop_
_atom_site_aniso_label
_atom_site_aniso_U_11
_atom_site_aniso_U_22
_atom_site_aniso_U_33
_atom_site_aniso_U_23
_atom_site_aniso_U_13
_atom_site_aniso_U_12
La 0.03738(13) 0.03207(13) 0.04074(13) 0.00847(9) 0.01777(9) -0.00079(8)
S1 0.0622(6) 0.0429(5) 0.0495(5) 0.0069(4) 0.0342(5) -0.0051(4)
S2 0.0554(5) 0.0396(5) 0.0403(5) 0.0059(4) 0.0271(4) -0.0043(4)
S3 0.0659(6) 0.0553(6) 0.0443(5) 0.0210(4) 0.0161(4) -0.0161(5)
C1 0.0424(18) 0.0359(17) 0.0324(16) 0.0119(13) 0.0165(14) 0.0035(14)
C01 0.32(3) 0.067(9) 0.18(2) 0.055(12) 0.14(2) 0.063(14)
C2 0.0357(16) 0.0361(17) 0.0395(17) 0.0169(14) 0.0142(14) 0.0068(13)
C02 0.155(15) 0.138(13) 0.142(13) 0.072(11) 0.069(12) 0.071(12)
C3 0.053(2) 0.0427(19) 0.050(2) 0.0180(16) 0.0262(17) 0.0039(15)
C03 0.24(2) 0.28(3) 0.084(10) 0.067(14) 0.006(12) -0.13(2)
C4 0.063(2) 0.053(2) 0.066(2) 0.035(2) 0.035(2) 0.0091(18)
C5 0.049(2) 0.041(2) 0.073(3) 0.0287(19) 0.0196(19) 0.0006(16)
C6 0.051(2) 0.0350(18) 0.057(2) 0.0102(16) 0.0257(18) 0.0062(15)
C7 0.0384(17) 0.0381(17) 0.0448(18) 0.0175(15) 0.0192(14) 0.0061(13)
C8 0.058(2) 0.045(2) 0.048(2) 0.0058(17) 0.0276(18) 0.0017(17)
C9 0.050(2) 0.047(2) 0.0377(18) 0.0044(16) 0.0212(16) 0.0003(16)
C10 0.0455(19) 0.0420(19) 0.047(2) 0.0021(16) 0.0238(16) 0.0015(15)
C11 0.058(2) 0.072(3) 0.077(3) 0.028(2) 0.037(2) 0.018(2)
C12 0.056(2) 0.0372(18) 0.0417(19) 0.0044(15) 0.0195(16) 0.0024(15)
C13 0.078(3) 0.067(3) 0.066(3) 0.027(2) 0.032(2) 0.018(2)
C14 0.049(2) 0.0406(18) 0.0391(18) -0.0010(15) 0.0234(16) -0.0020(15)
C15 0.059(2) 0.0423(19) 0.047(2) 0.0042(16) 0.0272(18) -0.0028(16)
C16 0.0423(19) 0.059(2) 0.0384(19) 0.0049(17) 0.0148(15) 0.0047(16)
C17 0.050(2) 0.120(4) 0.066(3) 0.033(3) 0.028(2) 0.017(3)
C18 0.052(2) 0.058(2) 0.0409(19) 0.0108(17) 0.0231(17) 0.0091(17)
C19 0.079(3) 0.127(5) 0.069(3) 0.050(3) 0.039(3) 0.038(3)
C20 0.0356(16) 0.0439(18) 0.0381(17) 0.0158(15) 0.0180(14) 0.0040(14)
C21 0.068(2) 0.0352(18) 0.054(2) 0.0135(16) 0.0314(19) 0.0015(16)
C22 0.075(3) 0.050(2) 0.073(3) 0.031(2) 0.037(2) 0.0025(19)
C23 0.065(2) 0.067(3) 0.055(2) 0.034(2) 0.033(2) 0.006(2)
C24 0.0468(19) 0.055(2) 0.0404(19) 0.0193(17) 0.0202(16) 0.0086(16)
C25 0.0317(16) 0.0420(18) 0.0369(17) 0.0172(14) 0.0131(13) 0.0050(13)
C26 0.0419(18) 0.0426(18) 0.0327(17) 0.0089(15) 0.0141(14) -0.0004(14)
C27 0.0399(17) 0.0436(19) 0.0457(19) 0.0158(16) 0.0215(15) 0.0048(15)
C28 0.049(2) 0.048(2) 0.0424(19) 0.0118(16) 0.0179(16) -0.0009(16)
C29 0.091(3) 0.059(3) 0.050(2) 0.007(2) 0.020(2) -0.016(2)
C30 0.130(5) 0.081(4) 0.046(3) 0.007(2) 0.017(3) -0.021(3)
C31 0.116(4) 0.103(4) 0.045(3) 0.022(3) 0.024(3) -0.012(3)
C32 0.082(3) 0.083(3) 0.046(2) 0.027(2) 0.016(2) -0.012(2)
C33 0.051(2) 0.059(2) 0.044(2) 0.0206(18) 0.0149(17) -0.0002(17)
C34 0.071(3) 0.069(3) 0.058(2) 0.034(2) 0.021(2) -0.015(2)
C35 0.055(2) 0.056(2) 0.054(2) 0.0319(18) 0.0217(18) -0.0082(17)
C36 0.061(2) 0.054(2) 0.066(2) 0.035(2) 0.035(2) 0.0070(18)
C37 0.099(4) 0.066(3) 0.107(4) 0.044(3) 0.062(3) 0.023(3)
C38 0.0444(19) 0.063(2) 0.060(2) 0.042(2) 0.0167(17) -0.0017(17)
C39 0.053(2) 0.103(4) 0.099(4) 0.070(3) 0.027(2) 0.011(2)
C40 0.099(4) 0.069(3) 0.063(3) 0.013(3) 0.016(3) 0.025(3)
C41 0.135(6) 0.120(6) 0.154(7) 0.052(5) 0.014(5) 0.061(5)
C42 0.185(9) 0.141(7) 0.106(6) 0.012(5) -0.054(6) -0.013(6)
C43 0.065(3) 0.084(3) 0.093(4) 0.046(3) 0.043(3) 0.012(3)
C44 0.110(5) 0.106(5) 0.101(5) 0.036(4) 0.045(4) 0.017(4)
C45 0.097(4) 0.086(4) 0.137(5) 0.043(4) 0.064(4) 0.042(3)
N1 0.087(3) 0.079(3) 0.063(2) 0.019(2) -0.005(2) 0.016(2)
N01 0.067(5) 0.115(7) 0.071(5) 0.069(5) 0.020(4) 0.034(5)
N2 0.061(2) 0.067(2) 0.087(3) 0.030(2) 0.044(2) 0.0192(18)
O1 0.0472(13) 0.0311(12) 0.0546(14) 0.0132(10) 0.0249(11) 0.0078(10)
O01 0.284(16) 0.139(9) 0.081(6) 0.061(6) -0.010(8) -0.021(9)
O2 0.0415(14) 0.0417(14) 0.0773(18) 0.0135(13) 0.0267(13) 0.0029(11)
O02 0.078(5) 0.231(13) 0.131(8) 0.027(8) 0.048(6) 0.004(7)
O3 0.099(2) 0.0446(15) 0.0586(16) 0.0063(12) 0.0504(16) -0.0104(14)
O4 0.0599(15) 0.0398(13) 0.0483(14) 0.0032(11) 0.0290(12) -0.0009(11)
O5 0.0535(14) 0.0428(13) 0.0504(14) 0.0117(11) 0.0230(12) -0.0091(11)
O6 0.0622(15) 0.0359(13) 0.0437(13) 0.0087(11) 0.0249(12) -0.0061(11)
O7 0.0664(19) 0.072(2) 0.068(2) 0.0096(17) 0.0001(16) 0.0080(16)
O8 0.0632(18) 0.0692(19) 0.123(3) 0.0434(19) 0.0599(19) 0.0244(16)
O9 0.0527(15) 0.0559(15) 0.0467(14) 0.0097(12) 0.0207(12) -0.0115(12)

loop_
_atom_type_symbol
_atom_type_description
_atom_type_scat_dispersion_real
_atom_type_scat_dispersion_imag
_atom_type_scat_source
C C 0.0033 0.0016 'International Tables Vol C Tables 4.2.6.8 and 6.1.1.4'
La La -0.2871 2.4523 'International Tables Vol C Tables 4.2.6.8 and 6.1.1.4'
N N 0.0061 0.0033 'International Tables Vol C Tables 4.2.6.8 and 6.1.1.4'
O O 0.0106 0.0060 'International Tables Vol C Tables 4.2.6.8 and 6.1.1.4'
S S 0.1246 0.1234 'International Tables Vol C Tables 4.2.6.8 and 6.1.1.4'
H H 0.0000 0.0000 'International Tables Vol C Tables 4.2.6.8 and 6.1.1.4'

loop_
_geom_angle_atom_site_label_1
_geom_angle_atom_site_label_2
_geom_angle_atom_site_label_3
_geom_angle
_geom_angle_site_symmetry_1
_geom_angle_site_symmetry_3
O4 La O8 98.51(10) 1_544 .
O4 La O1 90.93(8) 1_544 2_777
O8 La O1 144.40(10) . 2_777
O4 La O9 72.53(8) 1_544 .
O8 La O9 141.69(11) . .
O1 La O9 73.86(8) 2_777 .
O4 La O6 75.64(8) 1_544 .
O8 La O6 69.96(9) . .
O1 La O6 79.47(8) 2_777 .
O9 La O6 137.61(8) . .
O4 La O7 76.27(10) 1_544 .
O8 La O7 69.37(12) . .
O1 La O7 146.05(10) 2_777 .
O9 La O7 72.32(10) . .
O6 La O7 125.57(10) . .
O4 La O2 150.97(9) 1_544 .
O8 La O2 71.10(9) . .
O1 La O2 113.51(7) 2_777 .
O9 La O2 98.48(9) . .
O6 La O2 122.41(8) . .
O7 La O2 74.70(9) . .
O4 La O5 124.89(8) 1_544 .
O8 La O5 73.24(10) . .
O1 La O5 73.24(8) 2_777 .
O9 La O5 142.69(8) . .
O6 La O5 49.95(7) . .
O7 La O5 139.54(10) . .
O2 La O5 79.13(8) . .
O4 La O1 142.21(8) 1_544 .
O8 La O1 117.59(9) . .
O1 La O1 66.67(8) 2_777 .
O9 La O1 72.15(7) . .
O6 La O1 125.36(8) . .
O7 La O1 105.05(10) . .
O2 La O1 49.13(7) . .
O5 La O1 79.03(7) . .
O4 La C27 100.49(9) 1_544 .
O8 La C27 67.96(11) . .
O1 La C27 76.60(8) 2_777 .
O9 La C27 149.43(9) . .
O6 La C27 24.96(8) . .
O7 La C27 136.17(10) . .
O2 La C27 100.30(9) . .
O5 La C27 25.10(8) . .
O1 La C27 103.03(8) . .
O4 La C1 157.38(9) 1_544 .
O8 La C1 93.57(10) . .
O1 La C1 90.27(8) 2_777 .
O9 La C1 86.15(8) . .
O6 La C1 126.71(8) . .
O7 La C1 90.36(10) . .
O2 La C1 24.07(8) . .
O5 La C1 76.92(8) . .
O1 La C1 25.10(7) . .
C27 La C1 101.76(9) . .
C7 S1 C8 101.97(17) . .
C20 S2 C15 104.24(17) . .
C33 S3 C34 103.14(19) . .
O2 C1 O1 120.7(3) . .
O2 C1 C2 119.9(3) . .
O1 C1 C2 119.4(3) . .
O2 C1 La 57.90(17) . .
O1 C1 La 62.96(16) . .
C2 C1 La 177.1(2) . .
N01 C01 O01 134(2) . .
N01 C01 H01A 112.8 . .
O01 C01 H01A 112.8 . .
C3 C2 C7 119.6(3) . .
C3 C2 C1 119.0(3) . .
C7 C2 C1 121.3(3) . .
N01 C02 H02A 109.5 . .
N01 C02 H02B 109.5 . .
H02A C02 H02B 109.5 . .
N01 C02 H02C 109.5 . .
H02A C02 H02C 109.5 . .
H02B C02 H02C 109.5 . .
C4 C3 C2 121.6(3) . .
C4 C3 H3A 119.2 . .
C2 C3 H3A 119.2 . .
N01 C03 H03A 109.5 . .
N01 C03 H03B 109.5 . .
H03A C03 H03B 109.5 . .
N01 C03 H03C 109.5 . .
H03A C03 H03C 109.5 . .
H03B C03 H03C 109.5 . .
C3 C4 C5 119.3(3) . .
C3 C4 H4A 120.3 . .
C5 C4 H4A 120.3 . .
C6 C5 C4 120.0(3) . .
C6 C5 H5A 120.0 . .
C4 C5 H5A 120.0 . .
C5 C6 C7 121.4(3) . .
C5 C6 H6A 119.3 . .
C7 C6 H6A 119.3 . .
C6 C7 C2 118.1(3) . .
C6 C7 S1 123.3(3) . .
C2 C7 S1 118.6(2) . .
C9 C8 S1 108.9(3) . .
C9 C8 H8A 109.9 . .
S1 C8 H8A 109.9 . .
C9 C8 H8B 109.9 . .
S1 C8 H8B 109.9 . .
H8A C8 H8B 108.3 . .
C10 C9 C18 120.6(3) . .
C10 C9 C8 119.4(3) . .
C18 C9 C8 119.9(3) . .
C9 C10 C12 120.2(3) . .
C9 C10 C11 120.2(3) . .
C12 C10 C11 119.6(4) . .
C10 C11 H11A 109.5 . .
C10 C11 H11B 109.5 . .
H11A C11 H11B 109.5 . .
C10 C11 H11C 109.5 . .
H11A C11 H11C 109.5 . .
H11B C11 H11C 109.5 . .
C10 C12 C14 118.6(3) . .
C10 C12 C13 120.5(4) . .
C14 C12 C13 120.9(4) . .
C12 C13 H13A 109.5 . .
C12 C13 H13B 109.5 . .
H13A C13 H13B 109.5 . .
C12 C13 H13C 109.5 . .
H13A C13 H13C 109.5 . .
H13B C13 H13C 109.5 . .
C16 C14 C12 120.9(3) . .
C16 C14 C15 120.1(3) . .
C12 C14 C15 118.9(3) . .
C14 C15 S2 104.4(2) . .
C14 C15 H15A 110.9 . .
S2 C15 H15A 110.9 . .
C14 C15 H15B 110.9 . .
S2 C15 H15B 110.9 . .
H15A C15 H15B 108.9 . .
C18 C16 C14 120.2(3) . .
C18 C16 C17 120.2(4) . .
C14 C16 C17 119.6(4) . .
C16 C17 H17A 109.5 . .
C16 C17 H17B 109.5 . .
H17A C17 H17B 109.5 . .
C16 C17 H17C 109.5 . .
H17A C17 H17C 109.5 . .
H17B C17 H17C 109.5 . .
C16 C18 C9 119.5(4) . .
C16 C18 C19 121.1(4) . .
C9 C18 C19 119.3(4) . .
C18 C19 H19A 109.5 . .
C18 C19 H19B 109.5 . .
H19A C19 H19B 109.5 . .
C18 C19 H19C 109.5 . .
H19A C19 H19C 109.5 . .
H19B C19 H19C 109.5 . .
C21 C20 C25 118.6(3) . .
C21 C20 S2 121.4(3) . .
C25 C20 S2 120.0(2) . .
C22 C21 C20 120.9(3) . .
C22 C21 H21A 119.6 . .
C20 C21 H21A 119.6 . .
C23 C22 C21 120.6(4) . .
C23 C22 H22A 119.7 . .
C21 C22 H22A 119.7 . .
C22 C23 C24 119.0(3) . .
C22 C23 H23A 120.5 . .
C24 C23 H23A 120.5 . .
C23 C24 C25 122.1(3) . .
C23 C24 H24A 118.9 . .
C25 C24 H24A 118.9 . .
C24 C25 C20 118.8(3) . .
C24 C25 C26 118.1(3) . .
C20 C25 C26 123.1(3) . .
O3 C26 O4 123.1(3) . .
O3 C26 C25 119.8(3) . .
O4 C26 C25 117.1(3) . .
O6 C27 O5 121.8(3) . .
O6 C27 C28 119.2(3) . .
O5 C27 C28 119.0(3) . .
O6 C27 La 60.41(17) . .
O5 C27 La 61.83(18) . .
C28 C27 La 173.1(2) . .
C29 C28 C33 119.6(4) . .
C29 C28 C27 117.5(3) . .
C33 C28 C27 122.9(3) . .
C30 C29 C28 121.2(5) . .
C30 C29 H29A 119.4 . .
C28 C29 H29A 119.4 . .
C29 C30 C31 120.3(5) . .
C29 C30 H30A 119.9 . .
C31 C30 H30A 119.9 . .
C30 C31 C32 120.1(5) . .
C30 C31 H31A 120.0 . .
C32 C31 H31A 120.0 . .
C31 C32 C33 120.9(4) . .
C31 C32 H32A 119.6 . .
C33 C32 H32A 119.6 . .
C32 C33 C28 117.9(4) . .
C32 C33 S3 121.2(3) . .
C28 C33 S3 120.9(3) . .
C35 C34 S3 107.5(3) . .
C35 C34 H34A 110.2 . .
S3 C34 H34A 110.2 . .
C35 C34 H34B 110.2 . .
S3 C34 H34B 110.2 . .
H34A C34 H34B 108.5 . .
C38 C35 C36 120.4(3) . .
C38 C35 C34 120.0(4) . .
C36 C35 C34 119.5(4) . .
C38 C36 C35 119.9(4) 2_667 .
C38 C36 C37 118.7(4) 2_667 .
C35 C36 C37 121.4(4) . .
C36 C37 H37A 109.5 . .
C36 C37 H37B 109.5 . .
H37A C37 H37B 109.5 . .
C36 C37 H37C 109.5 . .
H37A C37 H37C 109.5 . .
H37B C37 H37C 109.5 . .
C36 C38 C35 119.6(3) 2_667 .
C36 C38 C39 119.3(4) 2_667 .
C35 C38 C39 121.0(4) . .
C38 C39 H39A 109.5 . .
C38 C39 H39B 109.5 . .
H39A C39 H39B 109.5 . .
C38 C39 H39C 109.5 . .
H39A C39 H39C 109.5 . .
H39B C39 H39C 109.5 . .
O7 C40 N1 126.2(5) . .
O7 C40 H40A 116.9 . .
N1 C40 H40A 116.9 . .
N1 C41 H41A 109.5 . .
N1 C41 H41B 109.5 . .
H41A C41 H41B 109.5 . .
N1 C41 H41C 109.5 . .
H41A C41 H41C 109.5 . .
H41B C41 H41C 109.5 . .
N1 C42 H42A 109.5 . .
N1 C42 H42B 109.5 . .
H42A C42 H42B 109.5 . .
N1 C42 H42C 109.5 . .
H42A C42 H42C 109.5 . .
H42B C42 H42C 109.5 . .
O8 C43 N2 126.1(5) . .
O8 C43 H43A 116.9 . .
N2 C43 H43A 116.9 . .
N2 C44 H44A 109.5 . .
N2 C44 H44B 109.5 . .
H44A C44 H44B 109.5 . .
N2 C44 H44C 109.5 . .
H44A C44 H44C 109.5 . .
H44B C44 H44C 109.5 . .
N2 C45 H45A 109.5 . .
N2 C45 H45B 109.5 . .
H45A C45 H45B 109.5 . .
N2 C45 H45C 109.5 . .
H45A C45 H45C 109.5 . .
H45B C45 H45C 109.5 . .
C40 N1 C41 121.0(5) . .
C40 N1 C42 124.9(5) . .
C41 N1 C42 113.8(6) . .
C01 N01 C03 132.1(17) . .
C01 N01 C02 115.3(14) . .
C03 N01 C02 110.9(12) . .
C43 N2 C44 119.0(4) . .
C43 N2 C45 122.3(5) . .
C44 N2 C45 118.5(5) . .
C1 O1 La 147.4(2) . 2_777
C1 O1 La 91.93(18) . .
La O1 La 113.33(8) 2_777 .
C1 O2 La 98.04(19) . .
C26 O4 La 142.3(2) . 1_566
C27 O5 La 93.1(2) . .
C27 O6 La 94.6(2) . .
C40 O7 La 133.5(3) . .
C43 O8 La 136.8(3) . .
La O9 H9A 112.8 . .
La O9 H9B 105.4 . .
H9A O9 H9B 101.3 . .

loop_
_geom_bond_atom_site_label_1
_geom_bond_atom_site_label_2
_geom_bond_distance
_geom_bond_site_symmetry_2
La O4 2.398(2) 1_544
La O8 2.509(3) .
La O1 2.555(2) 2_777
La O9 2.566(2) .
La O6 2.572(2) .
La O7 2.578(3) .
La O2 2.579(2) .
La O5 2.602(2) .
La O1 2.687(2) .
La C27 2.948(3) .
La C1 3.015(3) .
S1 C7 1.771(3) .
S1 C8 1.815(4) .
S2 C20 1.767(3) .
S2 C15 1.824(4) .
S3 C33 1.766(4) .
S3 C34 1.839(4) .
C1 O2 1.242(4) .
C1 O1 1.280(4) .
C1 C2 1.488(4) .
C01 N01 1.15(3) .
C01 O01 1.27(2) .
C01 H01A 0.9300 .
C2 C3 1.372(5) .
C2 C7 1.410(4) .
C02 N01 1.457(19) .
C02 H02A 0.9600 .
C02 H02B 0.9600 .
C02 H02C 0.9600 .
C3 C4 1.370(5) .
C3 H3A 0.9300 .
C03 N01 1.298(17) .
C03 H03A 0.9600 .
C03 H03B 0.9600 .
C03 H03C 0.9600 .
C4 C5 1.379(5) .
C4 H4A 0.9300 .
C5 C6 1.377(5) .
C5 H5A 0.9300 .
C6 C7 1.382(5) .
C6 H6A 0.9300 .
C8 C9 1.518(5) .
C8 H8A 0.9700 .
C8 H8B 0.9700 .
C9 C10 1.392(5) .
C9 C18 1.409(5) .
C10 C12 1.399(5) .
C10 C11 1.526(5) .
C11 H11A 0.9600 .
C11 H11B 0.9600 .
C11 H11C 0.9600 .
C12 C14 1.412(5) .
C12 C13 1.497(6) .
C13 H13A 0.9600 .
C13 H13B 0.9600 .
C13 H13C 0.9600 .
C14 C16 1.395(5) .
C14 C15 1.504(5) .
C15 H15A 0.9700 .
C15 H15B 0.9700 .
C16 C18 1.383(5) .
C16 C17 1.529(5) .
C17 H17A 0.9600 .
C17 H17B 0.9600 .
C17 H17C 0.9600 .
C18 C19 1.539(6) .
C19 H19A 0.9600 .
C19 H19B 0.9600 .
C19 H19C 0.9600 .
C20 C21 1.393(5) .
C20 C25 1.407(5) .
C21 C22 1.381(5) .
C21 H21A 0.9300 .
C22 C23 1.370(6) .
C22 H22A 0.9300 .
C23 C24 1.377(5) .
C23 H23A 0.9300 .
C24 C25 1.385(5) .
C24 H24A 0.9300 .
C25 C26 1.491(5) .
C26 O3 1.242(4) .
C26 O4 1.270(4) .
C27 O6 1.248(4) .
C27 O5 1.252(4) .
C27 C28 1.499(5) .
C28 C29 1.375(5) .
C28 C33 1.411(5) .
C29 C30 1.364(7) .
C29 H29A 0.9300 .
C30 C31 1.371(7) .
C30 H30A 0.9300 .
C31 C32 1.373(6) .
C31 H31A 0.9300 .
C32 C33 1.403(5) .
C32 H32A 0.9300 .
C34 C35 1.501(5) .
C34 H34A 0.9700 .
C34 H34B 0.9700 .
C35 C38 1.395(5) .
C35 C36 1.398(5) .
C36 C38 1.394(5) 2_667
C36 C37 1.525(6) .
C37 H37A 0.9600 .
C37 H37B 0.9600 .
C37 H37C 0.9600 .
C38 C36 1.394(5) 2_667
C38 C39 1.508(5) .
C39 H39A 0.9600 .
C39 H39B 0.9600 .
C39 H39C 0.9600 .
C40 O7 1.191(5) .
C40 N1 1.316(6) .
C40 H40A 0.9300 .
C41 N1 1.422(8) .
C41 H41A 0.9600 .
C41 H41B 0.9600 .
C41 H41C 0.9600 .
C42 N1 1.439(7) .
C42 H42A 0.9600 .
C42 H42B 0.9600 .
C42 H42C 0.9600 .
C43 O8 1.236(5) .
C43 N2 1.302(6) .
C43 H43A 0.9300 .
C44 N2 1.429(7) .
C44 H44A 0.9600 .
C44 H44B 0.9600 .
C44 H44C 0.9600 .
C45 N2 1.443(6) .
C45 H45A 0.9600 .
C45 H45B 0.9600 .
C45 H45C 0.9600 .
O1 La 2.555(2) 2_777
O4 La 2.398(2) 1_566
O9 H9A 0.8500 .
O9 H9B 0.8500 .

loop_
_platon_squeeze_void_nr
_platon_squeeze_void_average_x
_platon_squeeze_void_average_y
_platon_squeeze_void_average_z
_platon_squeeze_void_volume
_platon_squeeze_void_count_electrons
1 0.179 0.056 0.366 28.3 0.6
2 0.400 0.306 0.414 16.1 1.1
3 0.500 0.000 0.500 51.8 0.1
4 0.465 0.206 0.675 9.6 1.7
5 0.535 0.794 0.325 9.0 1.4
6 0.600 0.694 0.586 16.2 1.1
7 0.821 0.944 0.634 28.4 0.8
